data_2006049
loop_
_publ_author_name
'Charfi, M.'
'Jouini, A.'

_publ_contact_author
; Amor Jouini,
Laboratoir de Chimie du Solide
D\'epartement de Chimie
Facult\'e des Sciences de Monastir
Universit\'e du Centre
5000 Monastir, Tunisie.
;
_publ_section_title
;
 Bis(propane-1,3-diammonium) Diphosphate Tetrahydrate
;
_journal_issue 4
_journal_name_full 'Acta Crystallographica Section C'
_journal_page_first 463
_journal_page_last 465
_journal_paper_doi 10.1107/S0108270196012127
_journal_volume 53
_journal_year 1997
_chemical_formula_iupac '2C3 H12 N2 2+ , P2 O7 4- , 4H2 O'
_chemical_formula_moiety '[NH3-(CH2)3-NH3]2P2O7,4H2O'
_chemical_formula_structural '[NH3-(CH2)3-NH3]2P2O7,4H2O'
_chemical_formula_sum 'C6 H32 N4 O11 P2'
_chemical_formula_weight 398.30
_chemical_name_systematic
;
 Bis(propan-1,3-diammonium) diphosphate tetrahydrate
;
_space_group_IT_number 15
_symmetry_cell_setting monoclinic
_symmetry_space_group_name_Hall '-C 2yc'
_symmetry_space_group_name_H-M 'C 1 2/c 1'
_audit_creation_method SHELXL
_cell_angle_alpha 90
_cell_angle_beta 104.450(10)
_cell_angle_gamma 90
_cell_formula_units_Z 4
_cell_length_a 8.610(3)
_cell_length_b 16.010(5)
_cell_length_c 12.878(3)
_cell_measurement_reflns_used 25
_cell_measurement_temperature 293(2)
_cell_measurement_theta_max 14
_cell_measurement_theta_min 10
_cell_volume 1719.0(9)
_computing_cell_refinement 'CAD4 Software'
_computing_data_collection 'CAD4 Software (Enraf-Nonius, 1989)'
_computing_data_reduction 'MolEN (Fair, 1990)'
_computing_publication_material SHELXL93
_computing_structure_refinement 'SHELXL93 (Sheldrick, 1993)'
_computing_structure_solution 'SHELXS86 (Sheldrick, 1990)'
_diffrn_ambient_temperature 293(2)
_diffrn_measurement_device CAD4
_diffrn_measurement_method \w/2\q
_diffrn_radiation_monochromator graphite
_diffrn_radiation_source 'fine-focus sealed tube'
_diffrn_radiation_type CuK\a
_diffrn_radiation_wavelength 1.54180
_diffrn_reflns_av_R_equivalents 0.0066
_diffrn_reflns_av_sigmaI/netI 0.0036
_diffrn_reflns_limit_h_max 10
_diffrn_reflns_limit_h_min -9
_diffrn_reflns_limit_k_max 0
_diffrn_reflns_limit_k_min -18
_diffrn_reflns_limit_l_max 0
_diffrn_reflns_limit_l_min -15
_diffrn_reflns_number 1498
_diffrn_reflns_theta_max 64.91
_diffrn_reflns_theta_min 5.53
_diffrn_standards_decay_% 0.21
_diffrn_standards_interval_time 120
_diffrn_standards_number 1
_exptl_absorpt_coefficient_mu 2.875
_exptl_absorpt_correction_T_max 0.581
_exptl_absorpt_correction_T_min 0.556
_exptl_absorpt_correction_type spherical
_exptl_crystal_colour colourless
_exptl_crystal_density_diffrn 1.539
_exptl_crystal_density_meas 1.43
_exptl_crystal_density_method 'pycnometry (toluene as pycnometric liquid)'
_exptl_crystal_description 'truncated prism'
_exptl_crystal_F_000 856
_exptl_crystal_size_max 0.30
_exptl_crystal_size_mid 0.25
_exptl_crystal_size_min 0.20
_refine_diff_density_max 0.645
_refine_diff_density_min -0.485
_refine_ls_extinction_coef 128.E2(4)
_refine_ls_extinction_method SHELXL
_refine_ls_goodness_of_fit_all 1.189
_refine_ls_goodness_of_fit_obs 1.189
_refine_ls_hydrogen_treatment refall
_refine_ls_matrix_type full
_refine_ls_number_parameters 169
_refine_ls_number_reflns 1459
_refine_ls_number_restraints 0
_refine_ls_restrained_S_all 1.189
_refine_ls_restrained_S_obs 1.189
_refine_ls_R_factor_all 0.0424
_refine_ls_R_factor_obs 0.0424
_refine_ls_shift/esd_max 0.017
_refine_ls_shift/esd_mean 0.000
_refine_ls_structure_factor_coef Fsqd
_refine_ls_weighting_details 'w = 1/[\s^2^(Fo^2^)+(0.0819P)^2^+0.7356P] where P=(Fo^2^+2Fc^2^)/3'
_refine_ls_weighting_scheme calc
_refine_ls_wR_factor_all 0.1113
_refine_ls_wR_factor_obs 0.1113
_reflns_number_observed 1459
_reflns_number_total 1459
_reflns_observed_criterion >2sigma(I)
_cod_data_source_file du1165.cif
_cod_data_source_block dap
_cod_depositor_comments
;
The following automatic conversions were performed:

'_chemical_melting_point' value 'none' was changed to '?' - the value
is undefined or not given.

Automatic conversion script
Id: cif_fix_values 1715 2011-07-08 13:25:40Z adriana 

The following automatic conversions were performed:

'_refine_ls_weighting_scheme' value 'calc w =
1/[\s^2^(Fo^2^)+(0.0819P)^2^+0.7356P] where P=(Fo^2^+2Fc^2^)/3' was
changed to 'calc'. New tag '_refine_ls_weighting_details' was
created. The value of the new tag was set to 'w =
1/[\s^2^(Fo^2^)+(0.0819P)^2^+0.7356P] where P=(Fo^2^+2Fc^2^)/3'.

Automatic conversion script
Id: cif_fix_values 3143 2015-03-26 13:38:13Z robertas 
;
_cod_original_sg_symbol_H-M 'C 2/c'
_cod_database_code 2006049

loop_
_symmetry_equiv_pos_as_xyz
'x, y, z'
'-x, y, -z+1/2'
'x+1/2, y+1/2, z'
'-x+1/2, y+1/2, -z+1/2'
'-x, -y, -z'
'x, -y, z-1/2'
'-x+1/2, -y+1/2, -z'
'x+1/2, -y+1/2, z-1/2'

loop_
_atom_site_aniso_label
_atom_site_aniso_U_11
_atom_site_aniso_U_12
_atom_site_aniso_U_13
_atom_site_aniso_U_22
_atom_site_aniso_U_23
_atom_site_aniso_U_33
P 0.0210(6) 0.0005(3) 0.0042(4) 0.0199(7) 0.0013(2) 0.0165(6)
OL 0.027(2) 0.000 -0.0026(14) 0.025(2) 0.000 0.034(2)
OE1 0.0269(13) 0.0055(9) 0.0081(10) 0.0288(14) 0.0043(10) 0.0342(14)
OE2 0.0329(13) 0.0011(10) 0.0064(10) 0.0336(14) -0.0042(10) 0.0234(13)
OE3 0.0347(13) -0.0058(10) 0.0073(11) 0.0305(14) 0.0067(10) 0.0296(14)
OW1 0.033(2) 0.000 0.012(2) 0.030(2) 0.000 0.041(2)
OW2 0.108(5) 0.000 0.114(5) 0.030(2) 0.000 0.166(7)
OW3 0.066(2) -0.0128(15) 0.029(2) 0.040(2) -0.0074(14) 0.046(2)
N1 0.0249(15) -0.0042(11) 0.0053(11) 0.0263(15) -0.0025(11) 0.025(2)
N2 0.0252(15) 0.0006(12) 0.0056(13) 0.025(2) 0.0047(13) 0.023(2)
C1 0.030(2) -0.0017(13) 0.011(2) 0.024(2) 0.000(2) 0.033(2)
C2 0.029(2) 0.0000(12) 0.011(2) 0.024(2) 0.0030(13) 0.036(2)
C3 0.023(2) 0.0010(12) 0.0068(14) 0.026(2) 0.0028(14) 0.027(2)

loop_
_atom_site_label
_atom_site_occupancy
_atom_site_fract_x
_atom_site_fract_y
_atom_site_fract_z
_atom_site_U_iso_or_equiv
_atom_site_thermal_displace_type
_atom_site_calc_flag
_atom_site_refinement_flags
_atom_site_type_symbol
P 1 0.32933(9) 0.12033(5) 0.67981(6) 0.0192(5) Uani d . P
OL 1 0.5000 0.1539(2) 0.7500 0.0307(9) Uani d S O
OE1 1 0.2291(3) 0.1984(2) 0.6609(2) 0.0299(7) Uani d . O
OE2 1 0.3557(3) 0.0860(2) 0.5756(2) 0.0301(7) Uani d . O
OE3 1 0.2697(3) 0.0549(2) 0.7446(2) 0.0317(7) Uani d . O
OW1 1 0.5000 0.4714(2) 0.7500 0.0341(9) Uani d S O
OW2 1 0.5000 -0.2425(3) 0.7500 0.087(3) Uani d S O
OW3 1 0.1138(4) 0.4051(2) 0.6673(3) 0.0481(8) Uani d . O
N1 1 0.8399(3) 0.4329(2) 0.4667(2) 0.0255(7) Uani d . N
N2 1 0.3734(4) 0.3383(2) 0.5957(3) 0.0244(7) Uani d . N
C1 1 0.7551(4) 0.3614(2) 0.5017(3) 0.0285(8) Uani d . C
C2 1 0.5996(4) 0.3878(2) 0.5248(3) 0.0290(9) Uani d . C
C3 1 0.5229(4) 0.3136(2) 0.5678(3) 0.0255(8) Uani d . C
HW1 1 0.5759(63) 0.5007(34) 0.7429(44) 0.047(13) Uiso d . H
HW2 1 0.4369(67) -0.2712(37) 0.7650(48) 0.056(16) Uiso d . H
H1W3 1 0.1581(68) 0.4400(38) 0.7204(48) 0.057 Uiso d . H
H2W3 1 0.0631(82) 0.3719(38) 0.6992(50) 0.061 Uiso d . H
H1N1 1 0.8040(53) 0.4423(29) 0.3930(42) 0.038(11) Uiso d . H
H2N1 1 0.9481(70) 0.4203(34) 0.4686(45) 0.055(15) Uiso d . H
H3N1 1 0.8438(55) 0.4873(32) 0.5047(39) 0.042(12) Uiso d . H
H1N2 1 0.3270(64) 0.3555(34) 0.5416(50) 0.042(14) Uiso d . H
H2N2 1 0.3343(50) 0.3028(31) 0.6131(34) 0.022(11) Uiso d . H
H3N2 1 0.3983(62) 0.3746(32) 0.6439(47) 0.039(13) Uiso d . H
H1C1 1 0.8218(50) 0.3419(25) 0.5670(37) 0.027(10) Uiso d . H
H2C1 1 0.7359(43) 0.3227(23) 0.4411(31) 0.015(8) Uiso d . H
H1C2 1 0.6384(66) 0.4398(35) 0.5856(45) 0.055(15) Uiso d . H
H2C2 1 0.5214(50) 0.4114(27) 0.4508(36) 0.029(10) Uiso d . H
H1C3 1 0.4991(47) 0.2718(26) 0.5134(34) 0.025(9) Uiso d . H
H2C3 1 0.5944(47) 0.3010(25) 0.6371(34) 0.023(9) Uiso d . H

loop_
_atom_type_symbol
_atom_type_description
_atom_type_scat_dispersion_real
_atom_type_scat_dispersion_imag
_atom_type_scat_source
C C 0.0181 0.0091 'International Tables Vol C Tables 4.2.6.8 and 6.1.1.4'
H H 0.0000 0.0000 'International Tables Vol C Tables 4.2.6.8 and 6.1.1.4'
N N 0.0311 0.0180 'International Tables Vol C Tables 4.2.6.8 and 6.1.1.4'
O O 0.0492 0.0322 'International Tables Vol C Tables 4.2.6.8 and 6.1.1.4'
P P 0.2955 0.4335 'International Tables Vol C Tables 4.2.6.8 and 6.1.1.4'

loop_
_geom_angle_atom_site_label_1
_geom_angle_atom_site_label_2
_geom_angle_atom_site_label_3
_geom_angle_site_symmetry_3
_geom_angle
_geom_angle_publ_flag
OE1 P OE3 . 114.0(2) y
OE1 P OE2 . 111.4(2) y
OE3 P OE2 . 112.60(10) y
OE1 P OL . 102.7(2) y
OE3 P OL . 108.10(10) y
OE2 P OL . 107.40(10) y
P OL P 2_656 141.0(2) y
H1W3 OW3 H2W3 . 101.(5) n
C1 N1 H1N1 . 112.(3) n
C1 N1 H2N1 . 113.(3) n
H1N1 N1 H2N1 . 98.(4) n
C1 N1 H3N1 . 119.(3) n
H1N1 N1 H3N1 . 109.(4) n
H2N1 N1 H3N1 . 105.(4) n
C3 N2 H1N2 . 100.(4) n
C3 N2 H2N2 . 111.(3) n
H1N2 N2 H2N2 . 113.(5) n
C3 N2 H3N2 . 107.(4) n
H1N2 N2 H3N2 . 114.(5) n
H2N2 N2 H3N2 . 112.(5) n
N1 C1 C2 . 111.9(3) y
N1 C1 H1C1 . 107.(3) n
C2 C1 H1C1 . 107.(3) n
N1 C1 H2C1 . 104.(2) n
C2 C1 H2C1 . 111.(2) n
H1C1 C1 H2C1 . 116.(3) n
C1 C2 C3 . 109.9(3) y
C1 C2 H1C2 . 103.(3) n
C3 C2 H1C2 . 114.(3) n
C1 C2 H2C2 . 108.(2) n
C3 C2 H2C2 . 111.(2) n
H1C2 C2 H2C2 . 111.(4) n
N2 C3 C2 . 111.2(3) y
N2 C3 H1C3 . 109.(2) n
C2 C3 H1C3 . 108.(2) n
N2 C3 H2C3 . 103.(2) n
C2 C3 H2C3 . 105.(2) n
H1C3 C3 H2C3 . 120.(4) n

loop_
_geom_bond_atom_site_label_1
_geom_bond_atom_site_label_2
_geom_bond_site_symmetry_2
_geom_bond_distance
_geom_bond_publ_flag
P OE1 . 1.504(2) y
P OE3 . 1.507(2) y
P OE2 . 1.519(3) y
P OL . 1.613(1) y
OL P 2_656 1.6133(14) n
OW1 HW1 . 0.83(5) n
OW2 HW2 . 0.77(5) n
OW3 H1W3 . 0.89(6) n
OW3 H2W3 . 0.85(7) n
N1 C1 . 1.487(4) y
N1 H1N1 . 0.93(5) n
N1 H2N1 . 0.95(6) n
N1 H3N1 . 0.99(5) n
N2 C3 . 1.474(4) y
N2 H1N2 . 0.76(6) n
N2 H2N2 . 0.73(5) n
N2 H3N2 . 0.84(6) n
C1 C2 . 1.502(5) y
C1 H1C1 . 0.95(5) n
C1 H2C1 . 0.98(4) n
C2 C3 . 1.528(5) y
C2 H1C2 . 1.14(6) n
C2 H2C2 . 1.09(5) n
C3 H1C3 . 0.95(4) n
C3 H2C3 . 0.97(4) n
P P 2_656 3.042(2) y
